data_7202172
loop_
_publ_author_name
'Piotrkowska, Barbara'
'Wasilewska, Aleksandra'
'Gdaniec, Maria'
'Po\/lo\'nski, Tadeusz'

_publ_section_title
;
 Strong N--H&#x22EF;N hydrogen bonds and weak N--H&#x22EF;S &#xE001; C
 interactions in controlling the structure of the co-crystals of
 dithiooxamide with nitrogen heterocycles
;
_journal_issue 10
_journal_name_full CrystEngComm
_journal_page_first 1421
_journal_paper_doi 10.1039/b806061d
_journal_volume 10
_journal_year 2008
_chemical_formula_moiety 'C2 H4 N2 S2, 2(C12 H8 N2)'
_chemical_formula_sum 'C26 H20 N6 S2'
_chemical_formula_weight 480.60
_chemical_name_common 'dithiooxamide-1,10-phenanthroline (1/1)'
_chemical_name_systematic
;
dithiooxamide-1,10-phenanthroline (1/1)
;
_space_group_IT_number 14
_symmetry_cell_setting monoclinic
_symmetry_space_group_name_Hall '-P 2yn'
_symmetry_space_group_name_H-M 'P 1 21/n 1'
_atom_sites_solution_hydrogens difmap
_atom_sites_solution_primary direct
_atom_sites_solution_secondary difmap
_audit_creation_method SHELXL-97
_cell_angle_alpha 90.00
_cell_angle_beta 96.110(7)
_cell_angle_gamma 90.00
_cell_formula_units_Z 2
_cell_length_a 10.7438(9)
_cell_length_b 10.0220(9)
_cell_length_c 10.9457(10)
_cell_measurement_reflns_used 2354
_cell_measurement_temperature 293(2)
_cell_measurement_theta_max 25.0
_cell_measurement_theta_min 3.2
_cell_volume 1171.88(18)
_computing_cell_refinement
;
CrysAlis CCD
;
_computing_data_collection
;
CrysAlis CCD (Oxford Diffraction, 2006)
;
_computing_data_reduction
;
CrysAlis RED (Oxford Diffraction, 2006)
;
_computing_molecular_graphics
; Stereochemical Workstation (Siemens, 1989).
Mercury, Version 1.4
(Macrae et al., 2006)
;
_computing_publication_material SHELXL-97
_computing_structure_refinement 'SHELXL-97 (Sheldrick, 1997)'
_computing_structure_solution 'SHELXS-97 (Sheldrick, 1997)'
_diffrn_ambient_temperature 293(2)
_diffrn_measured_fraction_theta_full 0.998
_diffrn_measured_fraction_theta_max 0.998
_diffrn_measurement_device_type 'Kuma KM4CCD \k geometry'
_diffrn_measurement_method '\w scans'
_diffrn_radiation_monochromator graphite
_diffrn_radiation_source 'fine-focus sealed tube'
_diffrn_radiation_type MoK\a
_diffrn_radiation_wavelength 0.71073
_diffrn_reflns_av_R_equivalents 0.0312
_diffrn_reflns_av_sigmaI/netI 0.0224
_diffrn_reflns_limit_h_max 12
_diffrn_reflns_limit_h_min -11
_diffrn_reflns_limit_k_max 11
_diffrn_reflns_limit_k_min -10
_diffrn_reflns_limit_l_max 13
_diffrn_reflns_limit_l_min -13
_diffrn_reflns_number 6999
_diffrn_reflns_theta_full 25.02
_diffrn_reflns_theta_max 25.02
_diffrn_reflns_theta_min 3.24
_diffrn_standards_decay_% 0
_diffrn_standards_number 0
_exptl_absorpt_coefficient_mu 0.255
_exptl_absorpt_correction_T_max 0.9049
_exptl_absorpt_correction_T_min 0.8832
_exptl_absorpt_correction_type multi-scan
_exptl_absorpt_process_details 'Blessing (1995)'
_exptl_crystal_colour yellow
_exptl_crystal_density_diffrn 1.362
_exptl_crystal_density_method 'not measured'
_exptl_crystal_description block
_exptl_crystal_F_000 500
_exptl_crystal_size_max 0.50
_exptl_crystal_size_mid 0.40
_exptl_crystal_size_min 0.40
_refine_diff_density_max 0.314
_refine_diff_density_min -0.228
_refine_diff_density_rms 0.046
_refine_ls_extinction_coef 0.011(3)
_refine_ls_extinction_expression Fc^*^=kFc[1+0.001xFc^2^\l^3^/sin(2\q)]^-1/4^
_refine_ls_extinction_method SHELXL
_refine_ls_goodness_of_fit_ref 1.122
_refine_ls_hydrogen_treatment mixed
_refine_ls_matrix_type full
_refine_ls_number_parameters 174
_refine_ls_number_reflns 2064
_refine_ls_number_restraints 6
_refine_ls_restrained_S_all 1.121
_refine_ls_R_factor_all 0.0575
_refine_ls_R_factor_gt 0.0487
_refine_ls_shift/su_max 0.001
_refine_ls_shift/su_mean 0.000
_refine_ls_structure_factor_coef Fsqd
_refine_ls_weighting_details 'calc w=1/[\s^2^(Fo^2^)+(0.0850P)^2^+0.1893P] where P=(Fo^2^+2Fc^2^)/3'
_refine_ls_weighting_scheme calc
_refine_ls_wR_factor_gt 0.1359
_refine_ls_wR_factor_ref 0.1467
_reflns_number_gt 1647
_reflns_number_total 2064
_reflns_threshold_expression >2sigma(I)
_cod_data_source_file b806061d.txt
_cod_data_source_block dtox-6
_cod_original_sg_symbol_H-M 'P 21/n'
_cod_database_code 7202172

loop_
_symmetry_equiv_pos_as_xyz
'x, y, z'
'-x+1/2, y+1/2, -z+1/2'
'-x, -y, -z'
'x-1/2, -y-1/2, z-1/2'

loop_
_atom_site_label
_atom_site_type_symbol
_atom_site_fract_x
_atom_site_fract_y
_atom_site_fract_z
_atom_site_U_iso_or_equiv
_atom_site_adp_type
_atom_site_occupancy
_atom_site_symmetry_multiplicity
_atom_site_calc_flag
_atom_site_refinement_flags
_atom_site_disorder_assembly
_atom_site_disorder_group
N1A N 0.30395(18) 0.5463(2) 0.35982(17) 0.0629(5) Uani 1 1 d . . .
C2A C 0.2204(3) 0.4526(3) 0.3740(3) 0.0817(8) Uani 1 1 d . . .
H2A H 0.1830 0.4107 0.3037 0.098 Uiso 1 1 calc R . .
C3A C 0.1843(3) 0.4119(3) 0.4870(3) 0.0880(9) Uani 1 1 d . . .
H3C H 0.1236 0.3463 0.4910 0.106 Uiso 1 1 calc R . .
C4A C 0.2390(3) 0.4696(3) 0.5902(3) 0.0779(8) Uani 1 1 d . . .
H4A H 0.2175 0.4432 0.6666 0.093 Uiso 1 1 calc R . .
C5A C 0.3885(2) 0.6375(3) 0.6873(2) 0.0745(8) Uani 1 1 d . . .
H5A H 0.3661 0.6161 0.7648 0.089 Uiso 1 1 calc R . .
C6A C 0.4753(2) 0.7300(3) 0.6772(2) 0.0766(8) Uani 1 1 d . . .
H6A H 0.5149 0.7726 0.7497 0.092 Uiso 1 1 d R . .
C7A C 0.6032(2) 0.8632(3) 0.5461(2) 0.0735(8) Uani 1 1 d . . .
H7A H 0.6449 0.9057 0.6177 0.088 Uiso 1 1 d R . .
C8A C 0.6322(2) 0.8959(3) 0.4318(2) 0.0711(7) Uani 1 1 d . . .
H8A H 0.6950 0.9616 0.4204 0.085 Uiso 1 1 d R . .
C9A C 0.5705(2) 0.8310(2) 0.3317(2) 0.0611(6) Uani 1 1 d . . .
H9A H 0.5901 0.8544 0.2509 0.073 Uiso 1 1 d R . .
N10A N 0.48331(16) 0.73881(18) 0.33978(15) 0.0526(5) Uani 1 1 d . . .
C11A C 0.45242(17) 0.7061(2) 0.45259(17) 0.0459(5) Uani 1 1 d . . .
C12A C 0.51114(19) 0.7669(2) 0.55982(19) 0.0576(6) Uani 1 1 d . . .
C13A C 0.35903(18) 0.6047(2) 0.46357(18) 0.0487(5) Uani 1 1 d . . .
C14A C 0.3284(2) 0.5695(2) 0.5814(2) 0.0587(6) Uani 1 1 d . . .
S1 S 0.61439(7) 0.67735(8) 0.02422(10) 0.0640(4) Uani 0.937(4) 1 d P . .
N3 N 0.4321(2) 0.5616(3) 0.1286(2) 0.0547(8) Uani 0.937(4) 1 d P . .
H3A H 0.384(2) 0.493(3) 0.132(2) 0.061(7) Uiso 0.937(4) 1 d P . .
H3B H 0.437(2) 0.620(3) 0.187(2) 0.064(7) Uiso 0.937(4) 1 d P . .
C2 C 0.50800(18) 0.5602(2) 0.04317(17) 0.0461(6) Uani 0.937(4) 1 d P . .
S1B S 0.6400(10) 0.6510(12) -0.0248(15) 0.064(4) Uiso 0.063(4) 1 d PD A 2
C2B C 0.5464(18) 0.5182(18) -0.0460(13) 0.064(4) Uiso 0.063(4) 1 d PD . 2
N3B N 0.541(5) 0.439(5) -0.140(4) 0.064(4) Uiso 0.063(4) 1 d PD . 2
H3BA H 0.5913 0.4547 -0.1992 0.064(4) Uiso 0.063(4) 1 d PR A 2
H3BB H 0.4884 0.3695 -0.1458 0.064(4) Uiso 0.063(4) 1 d PR A 2

loop_
_atom_site_aniso_label
_atom_site_aniso_U_11
_atom_site_aniso_U_22
_atom_site_aniso_U_33
_atom_site_aniso_U_23
_atom_site_aniso_U_13
_atom_site_aniso_U_12
N1A 0.0642(12) 0.0594(12) 0.0667(12) -0.0043(9) 0.0147(9) -0.0106(9)
C2A 0.0813(17) 0.0712(18) 0.0952(19) -0.0111(14) 0.0211(15) -0.0200(14)
C3A 0.0857(18) 0.0603(17) 0.126(3) 0.0060(16) 0.0502(18) -0.0109(14)
C4A 0.0808(17) 0.0653(16) 0.095(2) 0.0221(14) 0.0428(15) 0.0172(14)
C5A 0.0679(15) 0.110(2) 0.0477(12) 0.0169(13) 0.0137(11) 0.0283(15)
C6A 0.0615(14) 0.119(2) 0.0482(12) -0.0050(13) 0.0019(10) 0.0131(15)
C7A 0.0564(14) 0.0870(19) 0.0754(16) -0.0294(14) -0.0006(12) -0.0013(13)
C8A 0.0573(13) 0.0703(17) 0.0865(17) -0.0178(13) 0.0121(12) -0.0137(12)
C9A 0.0610(13) 0.0579(14) 0.0657(14) -0.0016(10) 0.0121(11) -0.0074(11)
N10A 0.0555(10) 0.0526(11) 0.0503(10) -0.0020(8) 0.0079(7) -0.0038(8)
C11A 0.0437(10) 0.0477(12) 0.0466(10) 0.0001(8) 0.0060(8) 0.0117(8)
C12A 0.0490(12) 0.0714(15) 0.0510(12) -0.0070(10) -0.0004(9) 0.0129(11)
C13A 0.0481(10) 0.0472(12) 0.0521(11) 0.0035(9) 0.0113(8) 0.0113(9)
C14A 0.0539(12) 0.0615(14) 0.0638(13) 0.0141(11) 0.0201(10) 0.0221(11)
S1 0.0645(5) 0.0568(5) 0.0727(6) -0.0106(3) 0.0162(4) -0.0170(3)
N3 0.0589(18) 0.0565(13) 0.0499(12) -0.0089(10) 0.0116(12) -0.0073(13)
C2 0.0449(11) 0.0486(13) 0.0437(11) 0.0001(9) 0.0003(8) 0.0019(9)

loop_
_atom_type_symbol
_atom_type_description
_atom_type_scat_dispersion_real
_atom_type_scat_dispersion_imag
_atom_type_scat_source
C C 0.0033 0.0016 'International Tables Vol C Tables 4.2.6.8 and 6.1.1.4'
H H 0.0000 0.0000 'International Tables Vol C Tables 4.2.6.8 and 6.1.1.4'
N N 0.0061 0.0033 'International Tables Vol C Tables 4.2.6.8 and 6.1.1.4'
S S 0.1246 0.1234 'International Tables Vol C Tables 4.2.6.8 and 6.1.1.4'

loop_
_geom_angle_atom_site_label_1
_geom_angle_atom_site_label_2
_geom_angle_atom_site_label_3
_geom_angle
_geom_angle_site_symmetry_1
_geom_angle_site_symmetry_3
_geom_angle_publ_flag
C2A N1A C13A 116.8(2) . . ?
N1A C2A C3A 124.6(3) . . ?
N1A C2A H2A 117.7 . . ?
C3A C2A H2A 117.7 . . ?
C4A C3A C2A 118.7(3) . . ?
C4A C3A H3C 120.7 . . ?
C2A C3A H3C 120.7 . . ?
C3A C4A C14A 119.5(2) . . ?
C3A C4A H4A 120.3 . . ?
C14A C4A H4A 120.3 . . ?
C6A C5A C14A 121.5(2) . . ?
C6A C5A H5A 119.3 . . ?
C14A C5A H5A 119.3 . . ?
C5A C6A C12A 121.0(2) . . ?
C5A C6A H6A 119.6 . . ?
C12A C6A H6A 119.3 . . ?
C8A C7A C12A 119.9(2) . . ?
C8A C7A H7A 120.7 . . ?
C12A C7A H7A 119.5 . . ?
C7A C8A C9A 118.5(2) . . ?
C7A C8A H8A 121.1 . . ?
C9A C8A H8A 120.3 . . ?
N10A C9A C8A 123.9(2) . . ?
N10A C9A H9A 117.3 . . ?
C8A C9A H9A 118.8 . . ?
C9A N10A C11A 118.31(18) . . ?
N10A C11A C12A 121.54(19) . . ?
N10A C11A C13A 119.18(18) . . ?
C12A C11A C13A 119.27(18) . . ?
C7A C12A C11A 117.8(2) . . ?
C7A C12A C6A 122.4(2) . . ?
C11A C12A C6A 119.8(2) . . ?
N1A C13A C14A 122.3(2) . . ?
N1A C13A C11A 118.66(17) . . ?
C14A C13A C11A 119.03(19) . . ?
C4A C14A C13A 118.2(2) . . ?
C4A C14A C5A 122.5(2) . . ?
C13A C14A C5A 119.4(2) . . ?
C2 N3 H3A 116.4(17) . . ?
C2 N3 H3B 123.2(17) . . ?
H3A N3 H3B 120(2) . . ?
N3 C2 C2 114.4(2) . 3_665 ?
N3 C2 S1 124.79(19) . . ?
C2 C2 S1 120.8(2) 3_665 . ?
N3B C2B C2B 113.6(7) . 3_665 ?
N3B C2B S1B 124.9(7) . . ?
C2B C2B S1B 121.4(6) 3_665 . ?
C2B N3B H3BA 119.5 . . ?
C2B N3B H3BB 120.5 . . ?
H3BA N3B H3BB 120.0 . . ?

loop_
_geom_bond_atom_site_label_1
_geom_bond_atom_site_label_2
_geom_bond_distance
_geom_bond_site_symmetry_2
_geom_bond_publ_flag
N1A C2A 1.320(3) . ?
N1A C13A 1.356(3) . ?
C2A C3A 1.397(4) . ?
C2A H2A 0.9300 . ?
C3A C4A 1.347(4) . ?
C3A H3C 0.9300 . ?
C4A C14A 1.397(4) . ?
C4A H4A 0.9300 . ?
C5A C6A 1.328(4) . ?
C5A C14A 1.438(4) . ?
C5A H5A 0.9300 . ?
C6A C12A 1.428(3) . ?
C6A H6A 0.9600 . ?
C7A C8A 1.361(4) . ?
C7A C12A 1.401(4) . ?
C7A H7A 0.9600 . ?
C8A C9A 1.382(3) . ?
C8A H8A 0.9600 . ?
C9A N10A 1.325(3) . ?
C9A H9A 0.9599 . ?
N10A C11A 1.353(3) . ?
C11A C12A 1.411(3) . ?
C11A C13A 1.442(3) . ?
C13A C14A 1.409(3) . ?
S1 C2 1.667(2) . ?
N3 C2 1.305(3) . ?
N3 H3A 0.86(3) . ?
N3 H3B 0.87(3) . ?
C2 C2 1.531(4) 3_665 ?
S1B C2B 1.669(5) . ?
C2B N3B 1.291(5) . ?
C2B C2B 1.5349(11) 3_665 ?
N3B H3BA 0.9000 . ?
N3B H3BB 0.8999 . ?

loop_
_geom_hbond_atom_site_label_D
_geom_hbond_atom_site_label_H
_geom_hbond_atom_site_label_A
_geom_hbond_distance_DH
_geom_hbond_distance_HA
_geom_hbond_distance_DA
_geom_hbond_angle_DHA
_geom_hbond_site_symmetry_A
N3 H3A S1 0.86(3) 2.42(3) 2.934(3) 119(2) 3_665
N3 H3B N10A 0.87(3) 2.07(3) 2.920(3) 168(2) .
N3 H3B N1A 0.87(3) 2.59(3) 3.011(3) 111(2) .
N3B H3BB S1B 0.90 2.45 2.933(16) 114.3 3_665
N3B H3BA N1A 0.90 2.19 3.073(13) 168.1 3_665
